data_4088558
loop_
_publ_author_name
'Zhang, Fanjun'
'Jia, Jiong'
'Dong, Shuli'
'Wang, Wenguang'
'Tung, Chen-Ho'

_publ_section_title
;
 Hydride Transfer from Iron(II) Hydride Compounds to NAD(P)+ Analogues
;
_journal_issue 8
_journal_name_full Organometallics
_journal_page_first 1151
_journal_paper_doi 10.1021/acs.organomet.6b00179
_journal_volume 35
_journal_year 2016
_chemical_formula_moiety 'C36 H40 Fe P2'
_chemical_formula_sum 'C36 H40 Fe P2'
_chemical_formula_weight 590.47
_space_group_crystal_system triclinic
_space_group_IT_number 2
_space_group_name_Hall '-P 1'
_space_group_name_H-M_alt 'P -1'
_atom_sites_solution_hydrogens geom
_atom_sites_solution_primary direct
_atom_sites_solution_secondary difmap
_audit_creation_date 2015-12-29
_audit_creation_method
;
Olex2 1.2-beta
(compiled 2015.11.10 svn.r3248 for OlexSys, GUI svn.r5133)
;
_cell_angle_alpha 90.927(2)
_cell_angle_beta 90.233(2)
_cell_angle_gamma 93.149(2)
_cell_formula_units_Z 4
_cell_length_a 8.3811(13)
_cell_length_b 18.519(3)
_cell_length_c 19.615(3)
_cell_measurement_reflns_used 8202
_cell_measurement_temperature 173(2)
_cell_measurement_theta_max 27.560
_cell_measurement_theta_min 2.203
_cell_volume 3039.4(8)
_computing_molecular_graphics 'Olex2 (Dolomanov et al., 2009)'
_computing_publication_material 'Olex2 (Dolomanov et al., 2009)'
_computing_structure_refinement 'XL (Sheldrick, 2008)'
_computing_structure_solution
;
Superflip (Palatinus & Chapuis, 2007;Palatinus & van der Lee, 2008;
Palatinus et al., 2012)
;
_diffrn_ambient_temperature 173.15
_diffrn_measured_fraction_theta_full 0.965
_diffrn_measured_fraction_theta_max 0.965
_diffrn_measurement_device_type 'Bruker APEXII'
_diffrn_radiation_monochromator graphite
_diffrn_radiation_type MoK\a
_diffrn_radiation_wavelength 0.71000
_diffrn_reflns_av_R_equivalents 0.0327
_diffrn_reflns_av_unetI/netI 0.0648
_diffrn_reflns_limit_h_max 8
_diffrn_reflns_limit_h_min -9
_diffrn_reflns_limit_k_max 19
_diffrn_reflns_limit_k_min -22
_diffrn_reflns_limit_l_max 14
_diffrn_reflns_limit_l_min -23
_diffrn_reflns_number 14581
_diffrn_reflns_theta_full 25.00
_diffrn_reflns_theta_max 25.00
_diffrn_reflns_theta_min 1.50
_diffrn_source 'fine-focus sealed tube'
_exptl_absorpt_coefficient_mu 0.625
_exptl_crystal_density_diffrn 1.290
_exptl_crystal_density_method 'not measured'
_exptl_crystal_description rod
_exptl_crystal_F_000 1248
_refine_diff_density_max 1.704
_refine_diff_density_min -0.828
_refine_diff_density_rms 0.128
_refine_ls_extinction_method none
_refine_ls_goodness_of_fit_ref 1.134
_refine_ls_hydrogen_treatment mixed
_refine_ls_matrix_type full
_refine_ls_number_parameters 721
_refine_ls_number_reflns 10342
_refine_ls_number_restraints 0
_refine_ls_restrained_S_all 1.134
_refine_ls_R_factor_all 0.1017
_refine_ls_R_factor_gt 0.0938
_refine_ls_shift/su_max 0.001
_refine_ls_shift/su_mean 0.000
_refine_ls_structure_factor_coef Fsqd
_refine_ls_weighting_details 'calc w=1/[\s^2^(Fo^2^)+(0.0360P)^2^+33.9190P] where P=(Fo^2^+2Fc^2^)/3'
_refine_ls_weighting_scheme calc
_refine_ls_wR_factor_gt 0.2203
_refine_ls_wR_factor_ref 0.2242
_reflns_number_gt 9169
_reflns_number_total 10342
_reflns_threshold_expression >2sigma(I)
_cod_data_source_file om6b00179_si_002.cif
_cod_data_source_block 1H
_cod_depositor_comments
;

2020-05-14
Z value and formula fixed to values more according to usual
chemical conventions.                 miguel
;
_cod_original_formula_sum 'C72 H80 Fe2 P4'
_cod_original_formula_weight 1180.94
_cod_original_formula_moiety '2(C36 H40 Fe P2)'
_cod_original_formula_units_Z 2
_cod_original_cell_volume 3039.5(8)
_cod_database_code 4088558
_olex2_refinement_description
;
1. Fixed Uiso
 At 1.2 times of:
  All C(H) groups, All C(H,H) groups
 At 1.5 times of:
  All C(H,H,H) groups
2.a Secondary CH2 refined with riding coordinates:
 C11(H11A,H11B), C12(H12A,H12B), C47(H47A,H47B), C48(H48A,H48B)
2.b Aromatic/amide H refined with riding coordinates:
 C14(H14), C15(H15), C16(H16), C17(H17), C18(H18), C20(H20), C21(H21),
 C22(H22), C23(H23), C24(H24), C26(H26), C27(H27), C28(H28), C29(H29), C30(H30),
  C32(H32), C33(H33), C34(H34), C35(H35), C36(H36), C50(H50), C51(H51),
 C52(H52), C53(H53), C54(H54), C56(H56), C57(H57), C58(H58), C59(H59), C60(H60),
  C62(H62), C63(H63), C64(H64), C65(H65), C66(H66), C68(H68), C69(H69),
 C70(H70), C71(H71), C72(H72)
2.c Idealised Me refined as rotating group:
 C6(H6A,H6B,H6C), C7(H7A,H7B,H7C), C8(H8A,H8B,H8C), C9(H9A,H9B,H9C), C10(H10A,
 H10B,H10C), C42(H42A,H42B,H42C), C43(H43A,H43B,H43C), C44(H44A,H44B,H44C),
 C45(H45A,H45B,H45C), C46(H46A,H46B,H46C)
;
_olex2_submission_special_instructions 'No special instructions were received'

loop_
_space_group_symop_id
_space_group_symop_operation_xyz
1 'x, y, z'
2 '-x, -y, -z'

loop_
_atom_site_label
_atom_site_type_symbol
_atom_site_fract_x
_atom_site_fract_y
_atom_site_fract_z
_atom_site_U_iso_or_equiv
_atom_site_adp_type
_atom_site_occupancy
_atom_site_calc_flag
_atom_site_refinement_flags_posn
Fe1 Fe 0.32252(11) 0.20580(5) 0.10091(4) 0.0152(2) Uani 1 d .
H H 0.376(11) 0.137(5) 0.089(4) 0.04(2) Uiso 1 d .
P1 P 0.48071(19) 0.21209(9) 0.18525(8) 0.0156(3) Uani 1 d .
P2 P 0.5300(2) 0.23021(9) 0.03931(9) 0.0195(4) Uani 1 d .
C1 C 0.1185(8) 0.2478(4) 0.1448(4) 0.0247(15) Uani 1 d .
C2 C 0.0992(7) 0.1706(4) 0.1364(4) 0.0210(14) Uani 1 d .
C3 C 0.1090(8) 0.1551(4) 0.0652(4) 0.0249(15) Uani 1 d .
C4 C 0.1409(9) 0.2205(4) 0.0296(4) 0.0281(16) Uani 1 d .
C5 C 0.1462(9) 0.2785(4) 0.0790(4) 0.0283(16) Uani 1 d .
C6 C 0.0916(9) 0.2899(4) 0.2094(4) 0.0331(18) Uani 1 d .
H6A H 0.1233 0.2618 0.2486 0.050 Uiso 1 calc GR
H6B H -0.0218 0.2997 0.2131 0.050 Uiso 1 calc GR
H6C H 0.1557 0.3358 0.2087 0.050 Uiso 1 calc GR
C7 C 0.0606(9) 0.1169(4) 0.1905(4) 0.0346(18) Uani 1 d .
H7A H 0.1233 0.0743 0.1833 0.052 Uiso 1 calc GR
H7B H -0.0536 0.1023 0.1884 0.052 Uiso 1 calc GR
H7C H 0.0865 0.1387 0.2353 0.052 Uiso 1 calc GR
C8 C 0.0765(10) 0.0821(4) 0.0318(5) 0.040(2) Uani 1 d .
H8A H 0.1238 0.0819 -0.0138 0.060 Uiso 1 calc GR
H8B H -0.0392 0.0717 0.0281 0.060 Uiso 1 calc GR
H8C H 0.1237 0.0451 0.0595 0.060 Uiso 1 calc GR
C9 C 0.1475(10) 0.2275(5) -0.0469(4) 0.041(2) Uani 1 d .
H9A H 0.1892 0.2763 -0.0584 0.062 Uiso 1 calc GR
H9B H 0.0399 0.2190 -0.0661 0.062 Uiso 1 calc GR
H9C H 0.2179 0.1918 -0.0659 0.062 Uiso 1 calc GR
C10 C 0.1534(11) 0.3580(4) 0.0618(5) 0.044(2) Uani 1 d .
H10A H 0.1785 0.3869 0.1032 0.066 Uiso 1 calc GR
H10B H 0.0499 0.3708 0.0435 0.066 Uiso 1 calc GR
H10C H 0.2366 0.3677 0.0277 0.066 Uiso 1 calc GR
C11 C 0.7171(8) 0.2310(4) 0.0914(4) 0.0301(17) Uani 1 d .
H11A H 0.8030 0.2089 0.0651 0.036 Uiso 1 calc R
H11B H 0.7531 0.2812 0.1039 0.036 Uiso 1 calc R
C12 C 0.6799(8) 0.1878(4) 0.1550(4) 0.0234(15) Uani 1 d .
H12A H 0.7617 0.1996 0.1906 0.028 Uiso 1 calc R
H12B H 0.6795 0.1353 0.1445 0.028 Uiso 1 calc R
C13 C 0.4429(8) 0.1505(4) 0.2572(3) 0.0197(14) Uani 1 d .
C14 C 0.3654(9) 0.1716(4) 0.3149(4) 0.0290(16) Uani 1 d .
H14 H 0.3394 0.2207 0.3201 0.035 Uiso 1 calc R
C15 C 0.3236(11) 0.1228(4) 0.3663(4) 0.0362(19) Uani 1 d .
H15 H 0.2682 0.1384 0.4056 0.043 Uiso 1 calc R
C16 C 0.3634(12) 0.0520(5) 0.3595(4) 0.044(2) Uani 1 d .
H16 H 0.3384 0.0186 0.3947 0.053 Uiso 1 calc R
C17 C 0.4396(11) 0.0298(4) 0.3014(5) 0.042(2) Uani 1 d .
H17 H 0.4669 -0.0192 0.2965 0.050 Uiso 1 calc R
C18 C 0.4769(10) 0.0780(4) 0.2500(4) 0.0296(17) Uani 1 d .
H18 H 0.5261 0.0615 0.2095 0.035 Uiso 1 calc R
C19 C 0.5364(8) 0.2982(4) 0.2305(3) 0.0196(14) Uani 1 d .
C20 C 0.4838(9) 0.3623(4) 0.2034(4) 0.0258(15) Uani 1 d .
H20 H 0.4174 0.3606 0.1640 0.031 Uiso 1 calc R
C21 C 0.5290(10) 0.4280(4) 0.2344(4) 0.0320(17) Uani 1 d .
H21 H 0.4917 0.4715 0.2167 0.038 Uiso 1 calc R
C22 C 0.6270(11) 0.4305(4) 0.2902(4) 0.041(2) Uani 1 d .
H22 H 0.6586 0.4758 0.3109 0.049 Uiso 1 calc R
C23 C 0.6804(10) 0.3679(5) 0.3165(4) 0.041(2) Uani 1 d .
H23 H 0.7498 0.3699 0.3549 0.049 Uiso 1 calc R
C24 C 0.6332(10) 0.3024(4) 0.2872(4) 0.0326(18) Uani 1 d .
H24 H 0.6682 0.2592 0.3065 0.039 Uiso 1 calc R
C25 C 0.5787(9) 0.1658(4) -0.0299(3) 0.0222(14) Uani 1 d .
C26 C 0.4932(9) 0.1003(4) -0.0367(4) 0.0274(16) Uani 1 d .
H26 H 0.4049 0.0897 -0.0076 0.033 Uiso 1 calc R
C27 C 0.5345(10) 0.0495(4) -0.0855(4) 0.0362(19) Uani 1 d .
H27 H 0.4728 0.0052 -0.0903 0.043 Uiso 1 calc R
C28 C 0.6660(10) 0.0635(4) -0.1272(4) 0.0327(18) Uani 1 d .
H28 H 0.6971 0.0282 -0.1595 0.039 Uiso 1 calc R
C29 C 0.7506(10) 0.1295(4) -0.1211(4) 0.0348(18) Uani 1 d .
H29 H 0.8384 0.1403 -0.1504 0.042 Uiso 1 calc R
C30 C 0.7082(9) 0.1799(4) -0.0727(4) 0.0313(17) Uani 1 d .
H30 H 0.7684 0.2247 -0.0685 0.038 Uiso 1 calc R
C31 C 0.5628(9) 0.3162(4) -0.0063(4) 0.0265(16) Uani 1 d .
C32 C 0.5074(10) 0.3238(5) -0.0720(4) 0.0377(19) Uani 1 d .
H32 H 0.4582 0.2826 -0.0947 0.045 Uiso 1 calc R
C33 C 0.5199(12) 0.3877(6) -0.1062(5) 0.051(3) Uani 1 d .
H33 H 0.4801 0.3908 -0.1514 0.061 Uiso 1 calc R
C34 C 0.5919(13) 0.4479(5) -0.0734(5) 0.055(3) Uani 1 d .
H34 H 0.6016 0.4928 -0.0961 0.066 Uiso 1 calc R
C35 C 0.6495(11) 0.4425(4) -0.0076(5) 0.045(2) Uani 1 d .
H35 H 0.7011 0.4834 0.0145 0.054 Uiso 1 calc R
C36 C 0.6321(10) 0.3775(4) 0.0260(5) 0.0382(19) Uani 1 d .
H36 H 0.6681 0.3748 0.0718 0.046 Uiso 1 calc R
Fe2 Fe 0.20546(11) 0.70600(5) 0.39535(4) 0.0149(2) Uani 1 d .
HA H 0.10(2) 0.641(9) 0.391(9) 0.16(7) Uiso 1 d .
P3 P 0.01798(19) 0.71622(9) 0.32219(8) 0.0158(3) Uani 1 d .
P4 P 0.0353(2) 0.73173(9) 0.47173(8) 0.0169(4) Uani 1 d .
C37 C 0.4015(8) 0.7420(4) 0.3373(4) 0.0291(17) Uani 1 d .
C38 C 0.4030(8) 0.6658(4) 0.3481(3) 0.0213(14) Uani 1 d .
C39 C 0.4148(8) 0.6562(4) 0.4204(4) 0.0222(15) Uani 1 d .
C40 C 0.4177(8) 0.7243(4) 0.4520(4) 0.0246(15) Uani 1 d .
C41 C 0.4108(7) 0.7774(4) 0.4013(4) 0.0242(15) Uani 1 d .
C42 C 0.4107(10) 0.7759(6) 0.2696(4) 0.045(2) Uani 1 d .
H42A H 0.3851 0.7392 0.2341 0.068 Uiso 1 calc GR
H42B H 0.5189 0.7971 0.2624 0.068 Uiso 1 calc GR
H42C H 0.3340 0.8139 0.2673 0.068 Uiso 1 calc GR
C43 C 0.4113(10) 0.6070(5) 0.2955(4) 0.0376(19) Uani 1 d .
H43A H 0.3812 0.5603 0.3160 0.056 Uiso 1 calc GR
H43B H 0.5206 0.6062 0.2779 0.056 Uiso 1 calc GR
H43C H 0.3378 0.6158 0.2579 0.056 Uiso 1 calc GR
C44 C 0.4408(10) 0.5851(5) 0.4561(5) 0.044(2) Uani 1 d .
H44A H 0.4244 0.5913 0.5052 0.066 Uiso 1 calc GR
H44B H 0.5501 0.5709 0.4478 0.066 Uiso 1 calc GR
H44C H 0.3646 0.5474 0.4381 0.066 Uiso 1 calc GR
C45 C 0.4397(9) 0.7395(6) 0.5272(4) 0.052(3) Uani 1 d .
H45A H 0.4069 0.7883 0.5381 0.077 Uiso 1 calc GR
H45B H 0.5524 0.7359 0.5395 0.077 Uiso 1 calc GR
H45C H 0.3740 0.7041 0.5530 0.077 Uiso 1 calc GR
C46 C 0.4417(11) 0.8581(5) 0.4127(6) 0.052(3) Uani 1 d .
H46A H 0.3856 0.8842 0.3777 0.078 Uiso 1 calc GR
H46B H 0.5567 0.8704 0.4100 0.078 Uiso 1 calc GR
H46C H 0.4027 0.8719 0.4579 0.078 Uiso 1 calc GR
C47 C -0.1617(9) 0.7469(4) 0.4314(3) 0.0277(16) Uani 1 d .
H47A H -0.2498 0.7325 0.4627 0.033 Uiso 1 calc R
H47B H -0.1693 0.7986 0.4205 0.033 Uiso 1 calc R
C48 C -0.1720(8) 0.7007(4) 0.3666(3) 0.0224(15) Uani 1 d .
H48A H -0.2617 0.7149 0.3377 0.027 Uiso 1 calc R
H48B H -0.1895 0.6490 0.3779 0.027 Uiso 1 calc R
C49 C 0.0053(8) 0.6529(4) 0.2494(3) 0.0201(14) Uani 1 d .
C50 C 0.0563(9) 0.6714(4) 0.1850(4) 0.0281(16) Uani 1 d .
H50 H 0.0917 0.7201 0.1768 0.034 Uiso 1 calc R
C51 C 0.0575(10) 0.6211(4) 0.1320(4) 0.0353(18) Uani 1 d .
H51 H 0.0949 0.6355 0.0883 0.042 Uiso 1 calc R
C52 C 0.0051(11) 0.5511(5) 0.1423(5) 0.043(2) Uani 1 d .
H52 H 0.0038 0.5168 0.1057 0.052 Uiso 1 calc R
C53 C -0.0456(13) 0.5305(5) 0.2055(5) 0.049(2) Uani 1 d .
H53 H -0.0798 0.4816 0.2132 0.059 Uiso 1 calc R
C54 C -0.0472(11) 0.5812(4) 0.2587(4) 0.0372(19) Uani 1 d .
H54 H -0.0849 0.5665 0.3022 0.045 Uiso 1 calc R
C55 C -0.0241(8) 0.8016(4) 0.2801(3) 0.0178(13) Uani 1 d .
C56 C 0.0534(8) 0.8663(4) 0.3024(3) 0.0212(14) Uani 1 d .
H56 H 0.1360 0.8654 0.3357 0.025 Uiso 1 calc R
C57 C 0.0118(10) 0.9317(4) 0.2768(4) 0.0319(17) Uani 1 d .
H57 H 0.0689 0.9752 0.2909 0.038 Uiso 1 calc R
C58 C -0.1136(10) 0.9339(4) 0.2305(4) 0.0339(18) Uani 1 d .
H58 H -0.1440 0.9790 0.2137 0.041 Uiso 1 calc R
C59 C -0.1937(10) 0.8709(4) 0.2091(4) 0.0330(18) Uani 1 d .
H59 H -0.2790 0.8726 0.1772 0.040 Uiso 1 calc R
C60 C -0.1509(9) 0.8047(4) 0.2336(3) 0.0251(15) Uani 1 d .
H60 H -0.2076 0.7614 0.2188 0.030 Uiso 1 calc R
C61 C -0.0290(8) 0.6631(4) 0.5353(3) 0.0199(14) Uani 1 d .
C62 C 0.0419(9) 0.5975(4) 0.5357(3) 0.0230(15) Uani 1 d .
H62 H 0.1243 0.5881 0.5041 0.028 Uiso 1 calc R
C63 C -0.0076(10) 0.5451(4) 0.5823(4) 0.0329(18) Uani 1 d .
H63 H 0.0415 0.5001 0.5825 0.040 Uiso 1 calc R
C64 C -0.1259(11) 0.5579(5) 0.6275(4) 0.039(2) Uani 1 d .
H64 H -0.1586 0.5217 0.6591 0.047 Uiso 1 calc R
C65 C -0.1989(10) 0.6234(5) 0.6278(4) 0.0333(18) Uani 1 d .
H65 H -0.2814 0.6322 0.6595 0.040 Uiso 1 calc R
C66 C -0.1501(9) 0.6759(4) 0.5812(4) 0.0294(16) Uani 1 d .
H66 H -0.1999 0.7207 0.5808 0.035 Uiso 1 calc R
C67 C 0.0711(8) 0.8121(4) 0.5270(3) 0.0223(15) Uani 1 d .
C68 C 0.0804(11) 0.8798(4) 0.4983(4) 0.0382(19) Uani 1 d .
H68 H 0.0512 0.8845 0.4518 0.046 Uiso 1 calc R
C69 C 0.1307(12) 0.9402(5) 0.5351(5) 0.046(2) Uani 1 d .
H69 H 0.1389 0.9858 0.5135 0.055 Uiso 1 calc R
C70 C 0.1701(11) 0.9354(5) 0.6044(5) 0.047(2) Uani 1 d .
H70 H 0.2048 0.9773 0.6300 0.056 Uiso 1 calc R
C71 C 0.1577(10) 0.8694(5) 0.6344(4) 0.039(2) Uani 1 d .
H71 H 0.1818 0.8649 0.6814 0.046 Uiso 1 calc R
C72 C 0.1098(9) 0.8094(4) 0.5958(3) 0.0266(16) Uani 1 d .
H72 H 0.1029 0.7637 0.6173 0.032 Uiso 1 calc R

loop_
_atom_site_aniso_label
_atom_site_aniso_U_11
_atom_site_aniso_U_22
_atom_site_aniso_U_33
_atom_site_aniso_U_23
_atom_site_aniso_U_13
_atom_site_aniso_U_12
Fe1 0.0159(5) 0.0164(5) 0.0130(4) -0.0022(3) -0.0045(3) 0.0010(4)
P1 0.0142(8) 0.0196(8) 0.0130(8) -0.0029(6) -0.0029(6) 0.0021(6)
P2 0.0198(9) 0.0218(9) 0.0166(8) -0.0002(7) 0.0008(7) -0.0003(7)
C1 0.017(3) 0.028(4) 0.030(4) -0.009(3) -0.008(3) 0.007(3)
C2 0.010(3) 0.019(3) 0.034(4) 0.002(3) -0.008(3) 0.001(3)
C3 0.015(3) 0.026(4) 0.033(4) -0.004(3) -0.008(3) 0.000(3)
C4 0.019(4) 0.033(4) 0.032(4) 0.006(3) -0.012(3) 0.005(3)
C5 0.021(4) 0.025(4) 0.040(4) 0.004(3) -0.013(3) 0.003(3)
C6 0.024(4) 0.043(5) 0.032(4) -0.019(4) -0.001(3) 0.004(3)
C7 0.023(4) 0.039(5) 0.043(5) 0.017(4) 0.001(3) 0.001(3)
C8 0.027(4) 0.034(5) 0.057(6) -0.014(4) -0.008(4) -0.002(3)
C9 0.028(4) 0.070(6) 0.025(4) 0.003(4) -0.017(3) -0.004(4)
C10 0.038(5) 0.029(4) 0.067(6) 0.010(4) -0.005(4) 0.006(4)
C11 0.016(4) 0.034(4) 0.040(4) -0.006(3) -0.005(3) -0.004(3)
C12 0.009(3) 0.031(4) 0.030(4) -0.008(3) -0.001(3) 0.003(3)
C13 0.022(3) 0.020(3) 0.017(3) 0.001(3) -0.008(3) -0.001(3)
C14 0.039(4) 0.024(4) 0.024(4) 0.006(3) 0.000(3) 0.003(3)
C15 0.053(5) 0.031(4) 0.025(4) 0.004(3) 0.004(4) -0.003(4)
C16 0.059(6) 0.039(5) 0.032(5) 0.011(4) 0.002(4) -0.007(4)
C17 0.055(6) 0.020(4) 0.049(5) 0.006(4) -0.007(4) -0.003(4)
C18 0.038(4) 0.019(4) 0.031(4) -0.002(3) -0.002(3) 0.000(3)
C19 0.021(3) 0.027(4) 0.010(3) -0.004(3) -0.004(3) -0.002(3)
C20 0.029(4) 0.029(4) 0.019(3) -0.002(3) -0.008(3) -0.001(3)
C21 0.045(5) 0.021(4) 0.030(4) -0.001(3) 0.003(3) -0.001(3)
C22 0.046(5) 0.030(4) 0.044(5) -0.010(4) 0.003(4) -0.017(4)
C23 0.038(5) 0.046(5) 0.037(5) -0.007(4) -0.017(4) -0.009(4)
C24 0.034(4) 0.034(4) 0.030(4) -0.003(3) -0.015(3) 0.006(3)
C25 0.028(4) 0.022(4) 0.017(3) -0.003(3) -0.003(3) 0.005(3)
C26 0.033(4) 0.027(4) 0.023(4) -0.004(3) 0.005(3) 0.005(3)
C27 0.043(5) 0.027(4) 0.038(4) -0.014(3) 0.006(4) -0.001(3)
C28 0.040(5) 0.029(4) 0.030(4) -0.012(3) -0.004(3) 0.012(3)
C29 0.040(5) 0.040(5) 0.025(4) 0.004(3) 0.008(3) 0.007(4)
C30 0.033(4) 0.032(4) 0.029(4) -0.001(3) 0.008(3) 0.006(3)
C31 0.027(4) 0.028(4) 0.025(4) -0.002(3) 0.014(3) 0.007(3)
C32 0.040(5) 0.041(5) 0.033(4) 0.009(4) 0.005(4) 0.007(4)
C33 0.060(6) 0.060(6) 0.036(5) 0.022(5) 0.013(4) 0.024(5)
C34 0.068(7) 0.039(5) 0.062(7) 0.017(5) 0.023(5) 0.020(5)
C35 0.045(5) 0.027(4) 0.061(6) -0.005(4) 0.020(5) -0.006(4)
C36 0.040(5) 0.027(4) 0.047(5) -0.001(4) 0.007(4) -0.005(3)
Fe2 0.0126(5) 0.0205(5) 0.0117(4) 0.0022(3) 0.0000(3) 0.0012(4)
P3 0.0131(8) 0.0215(8) 0.0129(8) 0.0027(6) -0.0013(6) 0.0012(6)
P4 0.0144(8) 0.0235(9) 0.0130(8) 0.0014(6) 0.0000(6) 0.0027(6)
C37 0.013(3) 0.043(4) 0.032(4) 0.011(3) 0.001(3) 0.007(3)
C38 0.012(3) 0.034(4) 0.018(3) -0.001(3) -0.001(3) 0.002(3)
C39 0.009(3) 0.031(4) 0.027(4) 0.008(3) 0.002(3) 0.002(3)
C40 0.008(3) 0.036(4) 0.030(4) 0.006(3) -0.011(3) 0.000(3)
C41 0.004(3) 0.030(4) 0.038(4) -0.005(3) 0.002(3) -0.002(3)
C42 0.024(4) 0.078(7) 0.035(5) 0.025(4) 0.010(3) 0.009(4)
C43 0.028(4) 0.044(5) 0.040(5) -0.015(4) 0.001(3) 0.001(4)
C44 0.026(4) 0.038(5) 0.069(6) 0.032(4) 0.004(4) 0.012(4)
C45 0.013(4) 0.111(9) 0.031(4) -0.015(5) -0.005(3) 0.010(4)
C46 0.027(5) 0.033(5) 0.096(8) -0.007(5) 0.001(5) -0.001(4)
C47 0.021(4) 0.045(5) 0.018(3) 0.004(3) 0.001(3) 0.008(3)
C48 0.022(4) 0.033(4) 0.012(3) 0.013(3) -0.007(3) -0.004(3)
C49 0.023(4) 0.019(3) 0.018(3) 0.004(3) -0.002(3) 0.000(3)
C50 0.039(4) 0.024(4) 0.022(4) 0.001(3) -0.002(3) 0.004(3)
C51 0.047(5) 0.036(4) 0.024(4) -0.004(3) 0.001(3) 0.008(4)
C52 0.051(6) 0.038(5) 0.040(5) -0.015(4) -0.008(4) 0.002(4)
C53 0.073(7) 0.024(4) 0.048(5) -0.012(4) 0.001(5) -0.011(4)
C54 0.053(5) 0.025(4) 0.033(4) 0.002(3) 0.002(4) -0.010(4)
C55 0.014(3) 0.029(4) 0.010(3) 0.001(3) 0.002(2) 0.003(3)
C56 0.013(3) 0.026(4) 0.025(4) 0.001(3) -0.001(3) 0.005(3)
C57 0.035(4) 0.025(4) 0.035(4) -0.001(3) 0.002(3) 0.000(3)
C58 0.035(4) 0.026(4) 0.042(5) 0.009(3) 0.003(4) 0.009(3)
C59 0.032(4) 0.040(5) 0.027(4) 0.008(3) -0.010(3) 0.011(3)
C60 0.025(4) 0.031(4) 0.018(3) 0.000(3) -0.003(3) -0.001(3)
C61 0.016(3) 0.032(4) 0.011(3) 0.002(3) 0.000(2) -0.002(3)
C62 0.026(4) 0.028(4) 0.014(3) 0.002(3) 0.000(3) -0.010(3)
C63 0.048(5) 0.024(4) 0.026(4) 0.002(3) -0.007(4) -0.011(3)
C64 0.053(5) 0.041(5) 0.021(4) 0.011(3) -0.005(4) -0.027(4)
C65 0.031(4) 0.049(5) 0.019(4) 0.010(3) 0.005(3) -0.007(4)
C66 0.029(4) 0.037(4) 0.022(4) 0.002(3) -0.002(3) 0.001(3)
C67 0.014(3) 0.033(4) 0.021(3) -0.003(3) 0.000(3) 0.006(3)
C68 0.045(5) 0.035(4) 0.036(4) 0.003(4) -0.002(4) 0.009(4)
C69 0.061(6) 0.029(4) 0.048(5) 0.000(4) -0.003(5) 0.009(4)
C70 0.038(5) 0.045(5) 0.057(6) -0.023(5) -0.002(4) 0.004(4)
C71 0.036(5) 0.051(5) 0.029(4) -0.018(4) -0.006(3) 0.002(4)
C72 0.026(4) 0.036(4) 0.018(3) -0.006(3) -0.002(3) 0.006(3)

loop_
_atom_type_symbol
_atom_type_description
_atom_type_scat_dispersion_real
_atom_type_scat_dispersion_imag
_atom_type_scat_source
C C 0.0033 0.0016 'International Tables Vol C Tables 4.2.6.8 and 6.1.1.4'
H H 0.0000 0.0000 'International Tables Vol C Tables 4.2.6.8 and 6.1.1.4'
Fe Fe 0.3463 0.8444 'International Tables Vol C Tables 4.2.6.8 and 6.1.1.4'
P P 0.1023 0.0942 'International Tables Vol C Tables 4.2.6.8 and 6.1.1.4'

loop_
_geom_angle_atom_site_label_1
_geom_angle_atom_site_label_2
_geom_angle_atom_site_label_3
_geom_angle
P1 Fe1 P2 86.22(7)
C1 Fe1 P1 100.55(19)
C1 Fe1 P2 144.9(2)
C1 Fe1 C5 39.9(3)
C2 Fe1 P1 107.6(2)
C2 Fe1 P2 164.9(2)
C2 Fe1 C1 40.3(3)
C2 Fe1 C3 40.0(3)
C2 Fe1 C4 67.7(3)
C2 Fe1 C5 67.7(3)
C3 Fe1 P1 142.9(2)
C3 Fe1 P2 124.9(2)
C3 Fe1 C1 66.6(3)
C3 Fe1 C4 39.7(3)
C3 Fe1 C5 66.6(3)
C4 Fe1 P1 166.0(2)
C4 Fe1 P2 100.3(2)
C4 Fe1 C1 67.1(3)
C4 Fe1 C5 39.9(3)
C5 Fe1 P1 126.3(2)
C5 Fe1 P2 109.5(2)
C12 P1 Fe1 108.0(2)
C13 P1 Fe1 118.9(2)
C13 P1 C12 103.0(3)
C13 P1 C19 101.5(3)
C19 P1 Fe1 122.5(2)
C19 P1 C12 99.8(3)
C11 P2 Fe1 111.2(3)
C25 P2 Fe1 118.6(2)
C25 P2 C11 100.5(3)
C31 P2 Fe1 123.0(2)
C31 P2 C11 100.3(4)
C31 P2 C25 99.6(3)
C2 C1 Fe1 68.9(4)
C2 C1 C6 126.0(7)
C5 C1 Fe1 70.1(4)
C5 C1 C2 108.2(6)
C5 C1 C6 125.3(7)
C6 C1 Fe1 133.0(5)
C1 C2 Fe1 70.8(4)
C1 C2 C7 126.9(7)
C3 C2 Fe1 70.5(4)
C3 C2 C1 107.0(6)
C3 C2 C7 125.8(6)
C7 C2 Fe1 128.1(5)
C2 C3 Fe1 69.5(4)
C2 C3 C8 125.6(7)
C4 C3 Fe1 70.4(4)
C4 C3 C2 109.4(6)
C4 C3 C8 124.8(7)
C8 C3 Fe1 130.5(5)
C3 C4 Fe1 69.9(4)
C3 C4 C5 107.5(6)
C3 C4 C9 125.5(7)
C5 C4 Fe1 70.3(4)
C5 C4 C9 126.7(7)
C9 C4 Fe1 130.6(5)
C1 C5 Fe1 70.0(4)
C1 C5 C10 126.8(7)
C4 C5 Fe1 69.8(4)
C4 C5 C1 107.9(6)
C4 C5 C10 124.7(7)
C10 C5 Fe1 133.0(6)
C12 C11 P2 107.5(5)
C11 C12 P1 107.5(5)
C14 C13 P1 122.0(5)
C14 C13 C18 118.1(7)
C18 C13 P1 119.4(5)
C13 C14 C15 121.7(7)
C16 C15 C14 119.3(8)
C15 C16 C17 119.6(8)
C16 C17 C18 120.6(8)
C17 C18 C13 120.6(7)
C20 C19 P1 118.1(5)
C24 C19 P1 123.0(6)
C24 C19 C20 118.8(6)
C21 C20 C19 119.7(6)
C22 C21 C20 120.2(7)
C21 C22 C23 120.3(7)
C24 C23 C22 119.9(7)
C23 C24 C19 121.0(7)
C26 C25 P2 120.1(5)
C26 C25 C30 118.6(6)
C30 C25 P2 121.1(6)
C25 C26 C27 120.8(7)
C26 C27 C28 120.2(7)
C29 C28 C27 119.0(7)
C30 C29 C28 120.4(8)
C29 C30 C25 120.9(7)
C32 C31 P2 121.2(6)
C32 C31 C36 117.2(7)
C36 C31 P2 121.4(6)
C33 C32 C31 123.3(9)
C32 C33 C34 118.6(9)
C35 C34 C33 120.0(8)
C36 C35 C34 120.0(9)
C35 C36 C31 121.0(9)
P4 Fe2 P3 86.94(7)
C37 Fe2 P3 99.8(2)
C37 Fe2 P4 147.0(2)
C37 Fe2 C40 66.0(3)
C37 Fe2 C41 39.1(3)
C38 Fe2 P3 109.84(19)
C38 Fe2 P4 161.51(19)
C38 Fe2 C37 40.3(3)
C38 Fe2 C39 40.4(3)
C38 Fe2 C40 66.7(3)
C38 Fe2 C41 66.7(3)
C39 Fe2 P3 146.9(2)
C39 Fe2 P4 121.2(2)
C39 Fe2 C37 66.9(3)
C39 Fe2 C40 38.9(3)
C39 Fe2 C41 65.9(3)
C40 Fe2 P3 162.4(2)
C40 Fe2 P4 99.6(2)
C40 Fe2 C41 39.2(3)
C41 Fe2 P3 123.3(2)
C41 Fe2 P4 111.2(2)
C48 P3 Fe2 107.5(2)
C48 P3 C49 104.6(3)
C48 P3 C55 98.7(3)
C49 P3 Fe2 118.3(2)
C49 P3 C55 100.8(3)
C55 P3 Fe2 124.0(2)
C47 P4 Fe2 110.1(2)
C61 P4 Fe2 119.9(2)
C61 P4 C47 99.6(3)
C67 P4 Fe2 120.1(2)
C67 P4 C47 103.2(3)
C67 P4 C61 100.9(3)
C38 C37 Fe2 69.1(4)
C38 C37 C42 124.3(8)
C41 C37 Fe2 71.4(4)
C41 C37 C38 108.2(6)
C41 C37 C42 127.1(8)
C42 C37 Fe2 131.1(5)
C37 C38 Fe2 70.6(4)
C37 C38 C39 106.7(6)
C37 C38 C43 127.7(7)
C39 C38 Fe2 70.5(4)
C39 C38 C43 125.2(7)
C43 C38 Fe2 129.5(5)
C38 C39 Fe2 69.1(4)
C38 C39 C44 126.0(7)
C40 C39 Fe2 71.1(4)
C40 C39 C38 108.1(6)
C40 C39 C44 125.6(7)
C44 C39 Fe2 131.1(5)
C39 C40 Fe2 70.0(4)
C39 C40 C41 108.9(6)
C39 C40 C45 125.7(7)
C41 C40 Fe2 70.8(4)
C41 C40 C45 125.2(8)
C45 C40 Fe2 129.3(5)
C37 C41 Fe2 69.5(4)
C37 C41 C40 108.1(6)
C37 C41 C46 125.3(8)
C40 C41 Fe2 70.0(4)
C40 C41 C46 125.6(7)
C46 C41 Fe2 135.3(5)
C48 C47 P4 106.8(5)
C47 C48 P3 106.8(5)
C50 C49 P3 122.9(5)
C50 C49 C54 116.9(7)
C54 C49 P3 120.1(5)
C49 C50 C51 121.9(7)
C52 C51 C50 120.1(8)
C53 C52 C51 119.7(8)
C52 C53 C54 120.1(8)
C49 C54 C53 121.3(8)
C56 C55 P3 119.8(5)
C56 C55 C60 118.5(6)
C60 C55 P3 120.9(5)
C57 C56 C55 120.9(6)
C56 C57 C58 119.9(7)
C59 C58 C57 120.0(7)
C58 C59 C60 120.5(7)
C59 C60 C55 120.1(7)
C62 C61 P4 119.5(5)
C62 C61 C66 119.5(6)
C66 C61 P4 121.0(6)
C61 C62 C63 119.9(7)
C64 C63 C62 120.5(8)
C63 C64 C65 120.4(7)
C64 C65 C66 119.3(7)
C61 C66 C65 120.3(7)
C68 C67 P4 119.4(6)
C68 C67 C72 116.2(7)
C72 C67 P4 123.9(6)
C69 C68 C67 121.7(8)
C68 C69 C70 120.5(8)
C71 C70 C69 118.9(8)
C70 C71 C72 119.3(8)
C71 C72 C67 123.3(8)

loop_
_geom_bond_atom_site_label_1
_geom_bond_atom_site_label_2
_geom_bond_distance
Fe1 P1 2.1135(18)
Fe1 P2 2.153(2)
Fe1 C1 2.099(7)
Fe1 C2 2.074(7)
Fe1 C3 2.088(7)
Fe1 C4 2.095(7)
Fe1 C5 2.101(7)
P1 C12 1.850(6)
P1 C13 1.846(7)
P1 C19 1.849(7)
P2 C11 1.867(7)
P2 C25 1.855(7)
P2 C31 1.848(8)
C1 C2 1.437(10)
C1 C5 1.434(11)
C1 C6 1.502(9)
C2 C3 1.424(10)
C2 C7 1.491(10)
C3 C4 1.421(10)
C3 C8 1.503(10)
C4 C5 1.432(11)
C4 C9 1.510(10)
C5 C10 1.513(10)
C11 C12 1.518(11)
C13 C14 1.370(10)
C13 C18 1.393(10)
C14 C15 1.399(10)
C15 C16 1.376(12)
C16 C17 1.378(13)
C17 C18 1.382(11)
C19 C20 1.400(10)
C19 C24 1.373(9)
C20 C21 1.385(10)
C21 C22 1.364(12)
C22 C23 1.374(13)
C23 C24 1.371(11)
C25 C26 1.379(10)
C25 C30 1.390(10)
C26 C27 1.388(10)
C27 C28 1.391(12)
C28 C29 1.383(12)
C29 C30 1.382(11)
C31 C32 1.380(11)
C31 C36 1.389(11)
C32 C33 1.369(12)
C33 C34 1.385(15)
C34 C35 1.384(14)
C35 C36 1.381(12)
Fe2 P3 2.1418(18)
Fe2 P4 2.1388(19)
Fe2 C37 2.088(7)
Fe2 C38 2.069(7)
Fe2 C39 2.087(7)
Fe2 C40 2.102(6)
Fe2 C41 2.113(7)
P3 C48 1.829(7)
P3 C49 1.833(7)
P3 C55 1.846(7)
P4 C47 1.865(7)
P4 C61 1.855(7)
P4 C67 1.838(7)
C37 C38 1.432(10)
C37 C41 1.407(11)
C37 C42 1.480(11)
C38 C39 1.437(9)
C38 C43 1.493(10)
C39 C40 1.395(10)
C39 C44 1.527(10)
C40 C41 1.413(10)
C40 C45 1.506(10)
C41 C46 1.515(11)
C47 C48 1.519(10)
C49 C50 1.376(10)
C49 C54 1.391(10)
C50 C51 1.386(10)
C51 C52 1.366(12)
C52 C53 1.365(13)
C53 C54 1.392(11)
C55 C56 1.394(10)
C55 C60 1.402(9)
C56 C57 1.380(10)
C57 C58 1.389(11)
C58 C59 1.373(11)
C59 C60 1.389(10)
C61 C62 1.382(10)
C61 C66 1.387(10)
C62 C63 1.392(10)
C63 C64 1.361(12)
C64 C65 1.389(12)
C65 C66 1.392(11)
C67 C68 1.380(11)
C67 C72 1.389(10)
C68 C69 1.367(12)
C69 C70 1.404(13)
C70 C71 1.363(13)
C71 C72 1.375(11)
